data_7036967
loop_
_publ_author_name
'Zhou, Jian'
'Zhu, Bo-Wen'
'Luan, Jie'
'Liu, Zhan'
'Fang, Jing-Kun'
'Bao, Xin'
'Peng, Guo'
'Tucek, Jiri'
'Bao, Song-Song'
'Zheng, Li-Min'

_publ_section_title
;
 In air a spin crossover active iron(ii) complex of amine/NCBH3(-) ligands
 is converted to a low spin complex of imine/CN(-) ligands.
;
_journal_issue 47
_journal_name_full 'Dalton transactions (Cambridge, England : 2003)'
_journal_page_first 20551
_journal_page_last 20561
_journal_paper_doi 10.1039/c5dt03464g
_journal_volume 44
_journal_year 2015
_chemical_absolute_configuration ad
_chemical_formula_moiety 'C16 H24 B2 Fe N6'
_chemical_formula_sum 'C16 H24 B2 Fe N6'
_chemical_formula_weight 377.88
_space_group_crystal_system orthorhombic
_space_group_IT_number 41
_space_group_name_Hall 'A 2 -2ab'
_space_group_name_H-M_alt 'A e a 2'
_atom_sites_solution_hydrogens mixed
_atom_sites_solution_primary direct
_atom_sites_solution_secondary difmap
_audit_creation_method SHELXL-2013
_audit_update_record
;
2015-10-25 deposited with the CCDC.
2015-10-28 downloaded from the CCDC.
;
_cell_angle_alpha 90
_cell_angle_beta 90
_cell_angle_gamma 90
_cell_formula_units_Z 4
_cell_length_a 14.3553(8)
_cell_length_b 15.2389(11)
_cell_length_c 8.8543(7)
_cell_measurement_reflns_used 2286
_cell_measurement_temperature 150(2)
_cell_measurement_theta_max 25.13
_cell_measurement_theta_min 3.02
_cell_volume 1937.0(2)
_computing_cell_refinement APEX2
_computing_data_collection 'APEX2 (Bruker, 2013)'
_computing_data_reduction APEX2
_computing_molecular_graphics
;
OLEX2 (Dolomanov et al., 2009) and DIAMOND (Brandenburg & Putz, 2005)'
;
_computing_publication_material OLEX2
_computing_structure_refinement 'SHELXL-2013 (Sheldrick, 2013)'
_computing_structure_solution 'SHELXS-97 (Sheldrick, 2008)'
_diffrn_ambient_temperature 150(2)
_diffrn_measured_fraction_theta_full 0.981
_diffrn_measured_fraction_theta_max 0.981
_diffrn_measurement_device_type 'PHOTON100 CMOS detector'
_diffrn_measurement_method 'omega scan'
_diffrn_radiation_type MoK\a
_diffrn_radiation_wavelength 0.71073
_diffrn_reflns_av_R_equivalents 0.0436
_diffrn_reflns_av_unetI/netI 0.0395
_diffrn_reflns_Laue_measured_fraction_full 0.981
_diffrn_reflns_Laue_measured_fraction_max 0.981
_diffrn_reflns_limit_h_max 17
_diffrn_reflns_limit_h_min -16
_diffrn_reflns_limit_k_max 18
_diffrn_reflns_limit_k_min -18
_diffrn_reflns_limit_l_max 10
_diffrn_reflns_limit_l_min -8
_diffrn_reflns_number 6315
_diffrn_reflns_point_group_measured_fraction_full 0.987
_diffrn_reflns_point_group_measured_fraction_max 0.987
_diffrn_reflns_theta_full 25.242
_diffrn_reflns_theta_max 25.243
_diffrn_reflns_theta_min 3.016
_diffrn_source 'fine-focus sealed tube'
_exptl_absorpt_coefficient_mu 0.789
_exptl_absorpt_correction_T_max 0.7452
_exptl_absorpt_correction_T_min 0.6695
_exptl_absorpt_correction_type multi-scan
_exptl_absorpt_process_details 'SADABS (Bruker, 2013)'
_exptl_crystal_colour orange
_exptl_crystal_density_diffrn 1.296
_exptl_crystal_density_method 'not measured'
_exptl_crystal_description plate
_exptl_crystal_F_000 792
_exptl_crystal_size_max 0.210
_exptl_crystal_size_mid 0.170
_exptl_crystal_size_min 0.040
_refine_diff_density_max 0.181
_refine_diff_density_min -0.178
_refine_diff_density_rms 0.045
_refine_ls_abs_structure_details
;
 Refined as an inversion twin.
;
_refine_ls_abs_structure_Flack 0.04(4)
_refine_ls_extinction_method none
_refine_ls_goodness_of_fit_ref 1.044
_refine_ls_hydrogen_treatment mixed
_refine_ls_matrix_type full
_refine_ls_number_parameters 118
_refine_ls_number_reflns 1510
_refine_ls_number_restraints 2
_refine_ls_restrained_S_all 1.044
_refine_ls_R_factor_all 0.0420
_refine_ls_R_factor_gt 0.0294
_refine_ls_shift/su_max 0.000
_refine_ls_shift/su_mean 0.000
_refine_ls_structure_factor_coef Fsqd
_refine_ls_weighting_details 'w=1/[\s^2^(Fo^2^)+(0.0290P)^2^+0.6335P] where P=(Fo^2^+2Fc^2^)/3'
_refine_ls_weighting_scheme calc
_refine_ls_wR_factor_gt 0.0591
_refine_ls_wR_factor_ref 0.0630
_reflns_Friedel_coverage 0.874
_reflns_Friedel_fraction_full 0.994
_reflns_Friedel_fraction_max 0.994
_reflns_number_gt 1283
_reflns_number_total 1510
_reflns_threshold_expression 'I > 2\s(I)'
_cod_data_source_file c5dt03464g2.cif
_cod_data_source_block 1_150K
_cod_depositor_comments 'Adding full bibliography for 7036967--7036970.cif.'
_cod_original_sg_symbol_H-M 'A b a 2'
_cod_database_code 7036967
_shelx_space_group_comment
;
The symmetry employed for this shelxl refinement is uniquely defined
by the following loop, which should always be used as a source of
symmetry information in preference to the above space-group names.
They are only intended as comments.
;
_shelx_estimated_absorpt_t_min 0.852
_shelx_estimated_absorpt_t_max 0.969
_shelxl_version_number 2013-4

loop_
_space_group_symop_id
_space_group_symop_operation_xyz
1 'x, y, z'
2 '-x, -y, z'
3 '-x+1/2, y, z+1/2'
4 'x+1/2, -y, z+1/2'
5 'x, y+1/2, z+1/2'
6 '-x, -y+1/2, z+1/2'
7 '-x+1/2, y+1/2, z+1'
8 'x+1/2, -y+1/2, z+1'

loop_
_atom_site_label
_atom_site_type_symbol
_atom_site_fract_x
_atom_site_fract_y
_atom_site_fract_z
_atom_site_U_iso_or_equiv
_atom_site_adp_type
_atom_site_occupancy
_atom_site_site_symmetry_order
_atom_site_calc_flag
_atom_site_refinement_flags_posn
_atom_site_refinement_flags_adp
_atom_site_refinement_flags_occupancy
Fe1 Fe 0.5000 0.0000 0.73891(12) 0.01861(17) Uani 1 2 d S T P
N3 N 0.4689(3) 0.0868(3) 0.5871(4) 0.0226(9) Uani 1 1 d . . .
N2 N 0.4646(3) 0.0833(3) 0.9050(4) 0.0260(9) Uani 1 1 d D . .
H2 H 0.490(3) 0.1322(18) 0.899(5) 0.031 Uiso 1 1 d D U .
N1 N 0.36868(17) -0.03777(17) 0.7566(5) 0.0219(6) Uani 1 1 d . . .
C8 C 0.4507(3) 0.1399(2) 0.5001(5) 0.0230(8) Uani 1 1 d . . .
C1 C 0.3303(2) -0.1110(2) 0.6993(4) 0.0303(11) Uani 1 1 d . . .
H1 H 0.3681 -0.1485 0.6393 0.036 Uiso 1 1 calc R U .
C7 C 0.5025(3) 0.0489(2) 1.0483(5) 0.0319(9) Uani 1 1 d . . .
H7A H 0.4663 0.0726 1.1343 0.038 Uiso 1 1 calc R U .
H7B H 0.5681 0.0679 1.0601 0.038 Uiso 1 1 calc R U .
C5 C 0.3145(3) 0.0145(3) 0.8437(4) 0.0303(10) Uani 1 1 d . . .
C6 C 0.3621(3) 0.0955(3) 0.9026(5) 0.0368(11) Uani 1 1 d . . .
H6A H 0.3462 0.1461 0.8375 0.044 Uiso 1 1 calc R U .
H6B H 0.3396 0.1083 1.0060 0.044 Uiso 1 1 calc R U .
C4 C 0.2232(3) -0.0056(3) 0.8748(5) 0.0403(11) Uani 1 1 d . . .
H4 H 0.1871 0.0317 0.9379 0.048 Uiso 1 1 calc R U .
C2 C 0.2384(2) -0.1343(3) 0.7237(6) 0.0399(11) Uani 1 1 d . . .
H2A H 0.2132 -0.1860 0.6798 0.048 Uiso 1 1 calc R U .
C3 C 0.1842(3) -0.0804(3) 0.8138(5) 0.0459(12) Uani 1 1 d . . .
H3 H 0.1210 -0.0947 0.8333 0.055 Uiso 1 1 calc R U .
B1 B 0.4244(4) 0.2130(3) 0.3807(6) 0.0339(11) Uani 1 1 d . . .
H1A H 0.3765 0.1903 0.3123 0.051 Uiso 1 1 d R U .
H1B H 0.4006 0.2648 0.4334 0.051 Uiso 1 1 d R U .
H1C H 0.4799 0.2290 0.3225 0.051 Uiso 1 1 d R U .

loop_
_atom_site_aniso_label
_atom_site_aniso_U_11
_atom_site_aniso_U_22
_atom_site_aniso_U_33
_atom_site_aniso_U_23
_atom_site_aniso_U_13
_atom_site_aniso_U_12
Fe1 0.0204(3) 0.0175(3) 0.0179(3) 0.000 0.000 0.0021(3)
N3 0.021(2) 0.023(2) 0.024(2) -0.0036(18) -0.0011(17) -0.0017(17)
N2 0.035(2) 0.020(2) 0.022(2) -0.0033(17) 0.000(2) 0.005(2)
N1 0.0210(14) 0.0275(13) 0.0171(17) 0.0086(17) 0.0013(17) 0.0025(10)
C8 0.0199(19) 0.023(2) 0.026(2) -0.0032(18) -0.0006(17) -0.0021(15)
C1 0.027(2) 0.032(2) 0.032(3) 0.0112(16) -0.0059(17) -0.0029(15)
C7 0.038(2) 0.036(2) 0.021(2) -0.0065(16) -0.0008(19) 0.009(2)
C5 0.026(2) 0.041(2) 0.024(2) 0.0101(18) 0.0026(16) 0.0105(17)
C6 0.037(3) 0.039(2) 0.034(3) -0.004(2) 0.007(2) 0.018(2)
C4 0.024(2) 0.064(3) 0.033(2) 0.016(3) 0.0075(18) 0.015(2)
C2 0.030(2) 0.052(2) 0.037(3) 0.021(3) -0.009(2) -0.0134(17)
C3 0.021(2) 0.076(3) 0.040(3) 0.030(3) -0.0020(19) -0.004(2)
B1 0.051(3) 0.023(2) 0.027(3) 0.0040(19) -0.003(2) 0.002(2)

loop_
_atom_type_symbol
_atom_type_description
_atom_type_scat_dispersion_real
_atom_type_scat_dispersion_imag
_atom_type_scat_source
C C 0.0033 0.0016 'International Tables Vol C Tables 4.2.6.8 and 6.1.1.4'
H H 0.0000 0.0000 'International Tables Vol C Tables 4.2.6.8 and 6.1.1.4'
B B 0.0013 0.0007 'International Tables Vol C Tables 4.2.6.8 and 6.1.1.4'
Fe Fe 0.3463 0.8444 'International Tables Vol C Tables 4.2.6.8 and 6.1.1.4'
N N 0.0061 0.0033 'International Tables Vol C Tables 4.2.6.8 and 6.1.1.4'

loop_
_geom_angle_atom_site_label_1
_geom_angle_atom_site_label_2
_geom_angle_atom_site_label_3
_geom_angle
_geom_angle_site_symmetry_1
_geom_angle_site_symmetry_3
N3 Fe1 N3 92.2(2) . 2_655
N3 Fe1 N1 91.95(15) . .
N3 Fe1 N1 94.36(15) 2_655 .
N3 Fe1 N1 94.36(15) . 2_655
N3 Fe1 N1 91.95(15) 2_655 2_655
N1 Fe1 N1 170.9(2) . 2_655
N3 Fe1 N2 91.03(11) . .
N3 Fe1 N2 176.1(2) 2_655 .
N1 Fe1 N2 83.38(16) . .
N1 Fe1 N2 89.94(16) 2_655 .
N3 Fe1 N2 176.1(2) . 2_655
N3 Fe1 N2 91.03(11) 2_655 2_655
N1 Fe1 N2 89.94(16) . 2_655
N1 Fe1 N2 83.38(16) 2_655 2_655
N2 Fe1 N2 85.8(2) . 2_655
C8 N3 Fe1 178.2(4) . .
C7 N2 C6 115.0(4) . .
C7 N2 Fe1 108.2(3) . .
C6 N2 Fe1 108.6(3) . .
C7 N2 H2 102(3) . .
C6 N2 H2 109(3) . .
Fe1 N2 H2 114(3) . .
C1 N1 C5 117.9(3) . .
C1 N1 Fe1 127.0(3) . .
C5 N1 Fe1 115.0(3) . .
N3 C8 B1 179.4(4) . .
N1 C1 C2 123.0(4) . .
N1 C1 H1 118.5 . .
C2 C1 H1 118.5 . .
N2 C7 C7 109.7(3) . 2_655
N2 C7 H7A 109.7 . .
C7 C7 H7A 109.7 2_655 .
N2 C7 H7B 109.7 . .
C7 C7 H7B 109.7 2_655 .
H7A C7 H7B 108.2 . .
N1 C5 C4 122.1(4) . .
N1 C5 C6 114.8(3) . .
C4 C5 C6 123.2(4) . .
N2 C6 C5 110.7(3) . .
N2 C6 H6A 109.5 . .
C5 C6 H6A 109.5 . .
N2 C6 H6B 109.5 . .
C5 C6 H6B 109.5 . .
H6A C6 H6B 108.1 . .
C5 C4 C3 119.5(4) . .
C5 C4 H4 120.3 . .
C3 C4 H4 120.3 . .
C1 C2 C3 118.3(4) . .
C1 C2 H2A 120.9 . .
C3 C2 H2A 120.9 . .
C4 C3 C2 119.2(4) . .
C4 C3 H3 120.4 . .
C2 C3 H3 120.4 . .
C8 B1 H1A 109.4 . .
C8 B1 H1B 109.5 . .
H1A B1 H1B 109.5 . .
C8 B1 H1C 109.5 . .
H1A B1 H1C 109.5 . .
H1B B1 H1C 109.5 . .

loop_
_geom_bond_atom_site_label_1
_geom_bond_atom_site_label_2
_geom_bond_distance
_geom_bond_site_symmetry_2
Fe1 N3 1.938(4) .
Fe1 N3 1.938(4) 2_655
Fe1 N1 1.977(2) .
Fe1 N1 1.977(2) 2_655
Fe1 N2 2.009(4) .
Fe1 N2 2.009(4) 2_655
N3 C8 1.147(5) .
N2 C7 1.477(6) .
N2 C6 1.484(6) .
N2 H2 0.83(2) .
N1 C1 1.344(4) .
N1 C5 1.354(5) .
C8 B1 1.581(6) .
C1 C2 1.383(5) .
C1 H1 0.9500 .
C7 C7 1.494(7) 2_655
C7 H7A 0.9900 .
C7 H7B 0.9900 .
C5 C4 1.374(6) .
C5 C6 1.504(6) .
C6 H6A 0.9900 .
C6 H6B 0.9900 .
C4 C3 1.379(6) .
C4 H4 0.9500 .
C2 C3 1.384(7) .
C2 H2A 0.9500 .
C3 H3 0.9500 .
B1 H1A 0.9799 .
B1 H1B 0.9800 .
B1 H1C 0.9800 .

loop_
_geom_torsion_atom_site_label_1
_geom_torsion_atom_site_label_2
_geom_torsion_atom_site_label_3
_geom_torsion_atom_site_label_4
_geom_torsion
_geom_torsion_site_symmetry_4
C5 N1 C1 C2 0.9(6) .
Fe1 N1 C1 C2 176.7(3) .
C6 N2 C7 C7 85.6(5) 2_655
Fe1 N2 C7 C7 -36.0(5) 2_655
C1 N1 C5 C4 0.4(6) .
Fe1 N1 C5 C4 -176.0(3) .
C1 N1 C5 C6 -179.5(3) .
Fe1 N1 C5 C6 4.1(4) .
C7 N2 C6 C5 -91.7(4) .
Fe1 N2 C6 C5 29.7(4) .
N1 C5 C6 N2 -22.8(5) .
C4 C5 C6 N2 157.3(4) .
N1 C5 C4 C3 -1.2(6) .
C6 C5 C4 C3 178.7(4) .
N1 C1 C2 C3 -1.3(6) .
C5 C4 C3 C2 0.8(6) .
C1 C2 C3 C4 0.4(6) .
